data_7005659
loop_
_publ_author_name
'Kealey, Steven'
'Long, Nicholas J.'
'Miller, Philip W.'
'White, Andrew J. P.'
'Hitchcock, Peter B.'
'Gee, Antony'

_publ_section_title
;
 Variable coordination behaviour of pyrazole-containing N,P and N,P(O)
 ligands towards palladium(II).
;
_journal_issue 26
_journal_name_full 'Dalton transactions (Cambridge, England : 2003)'
_journal_page_first 2823
_journal_page_last 2832
_journal_paper_doi 10.1039/b704051b
_journal_year 2007
_chemical_compound_source 'synthesis as described'
_chemical_formula_moiety 'C42 H34 N4 P2 Pd, C H Cl3, 2(Cl), 2(H2 O)'
_chemical_formula_sum 'C43 H39 Cl5 N4 O2 P2 Pd'
_chemical_formula_weight 1021.37
_chemical_name_systematic
;
?
;
_space_group_IT_number 14
_symmetry_cell_setting monoclinic
_symmetry_Int_Tables_number 14
_symmetry_space_group_name_Hall '-P 2yn'
_symmetry_space_group_name_H-M 'P 1 21/n 1'
_atom_sites_solution_hydrogens geom
_atom_sites_solution_primary direct
_atom_sites_solution_secondary difmap
_audit_conform_dict_location ftp://ftp.iucr.org/pub/cif_core.dic
_audit_conform_dict_name cif_core.dic
_audit_conform_dict_version 2.3
_audit_creation_date 2006-09-04T11:28:37-00:00
_audit_creation_method 'WinGX routine CIF_UPDATE'
_cell_angle_alpha 90
_cell_angle_beta 98.680(1)
_cell_angle_gamma 90
_cell_formula_units_Z 4
_cell_length_a 14.5729(3)
_cell_length_b 12.3105(1)
_cell_length_c 24.1681(4)
_cell_measurement_reflns_used 40264
_cell_measurement_temperature 173(2)
_cell_measurement_theta_max 26.022
_cell_measurement_theta_min 3.395
_cell_measurement_wavelength 0.71073
_cell_volume 4286.09(12)
_computing_cell_refinement 'HKL Scalepack (Otwinowski & Minor 1997)'
_computing_data_collection 'Collect (Nonius BV, 1997-2000)'
_computing_data_reduction 'HKL Denzo and Scalepack (Otwinowski & Minor 1997)'
_computing_molecular_graphics 'Ortep-3 for Windows (Farrugia, 1997)'
_computing_publication_material 'WinGX publication routines (Farrugia, 1999)'
_computing_structure_refinement 'SHELXL-97 (Sheldrick, 1997)'
_computing_structure_solution 'SHELXS-86 (Sheldrick, 1986)'
_diffrn_ambient_temperature 173(2)
_diffrn_detector 'CCD plate'
_diffrn_detector_area_resol_mean 9
_diffrn_measured_fraction_theta_full 0.998
_diffrn_measured_fraction_theta_max 0.998
_diffrn_measurement_device '95mm CCD camera on \k-goniostat'
_diffrn_measurement_device_type KappaCCD
_diffrn_measurement_method 'CCD rotation images, thick slices'
_diffrn_orient_matrix_type 'by Nonius Collect from scalepack cell'
_diffrn_orient_matrix_UB_11 0.95265E-2
_diffrn_orient_matrix_UB_12 0.181881E-1
_diffrn_orient_matrix_UB_13 0.407914E-1
_diffrn_orient_matrix_UB_21 0.39879E-1
_diffrn_orient_matrix_UB_22 -0.659221E-1
_diffrn_orient_matrix_UB_23 0.80397E-2
_diffrn_orient_matrix_UB_31 0.560127E-1
_diffrn_orient_matrix_UB_32 0.438408E-1
_diffrn_orient_matrix_UB_33 -0.48339E-2
_diffrn_radiation_monochromator graphite
_diffrn_radiation_probe x-ray
_diffrn_radiation_type MoK\a
_diffrn_radiation_wavelength 0.71073
_diffrn_reflns_av_R_equivalents 0.0795
_diffrn_reflns_av_unetI/netI 0.0487
_diffrn_reflns_limit_h_max 17
_diffrn_reflns_limit_h_min -17
_diffrn_reflns_limit_k_max 15
_diffrn_reflns_limit_k_min -15
_diffrn_reflns_limit_l_max 29
_diffrn_reflns_limit_l_min -29
_diffrn_reflns_number 64821
_diffrn_reflns_theta_full 26.01
_diffrn_reflns_theta_max 26.01
_diffrn_reflns_theta_min 3.41
_diffrn_source 'Enraf Nonius FR590'
_exptl_absorpt_coefficient_mu 0.868
_exptl_absorpt_correction_T_max 0.9524
_exptl_absorpt_correction_T_min 0.8732
_exptl_absorpt_correction_type multi-scan
_exptl_absorpt_process_details
;
[c.f. r.h. blessing, acta cryst. (1995), a51, 33-38]
;
_exptl_crystal_colour colourless
_exptl_crystal_density_diffrn 1.583
_exptl_crystal_density_method 'not measured'
_exptl_crystal_description plate
_exptl_crystal_F_000 2072
_exptl_crystal_size_max 0.2
_exptl_crystal_size_mid 0.2
_exptl_crystal_size_min 0.02
_refine_diff_density_max 2.251
_refine_diff_density_min -1.051
_refine_diff_density_rms 0.114
_refine_ls_extinction_method none
_refine_ls_goodness_of_fit_ref 1.019
_refine_ls_hydrogen_treatment mixed
_refine_ls_matrix_type full
_refine_ls_number_parameters 532
_refine_ls_number_reflns 8415
_refine_ls_number_restraints 0
_refine_ls_restrained_S_all 1.019
_refine_ls_R_factor_all 0.0839
_refine_ls_R_factor_gt 0.0575
_refine_ls_shift/su_max 0.002
_refine_ls_shift/su_mean 0
_refine_ls_structure_factor_coef Fsqd
_refine_ls_weighting_details 'calc w=1/[\s^2^(Fo^2^)+(0.0699P)^2^+19.6937P] where P=(Fo^2^+2Fc^2^)/3'
_refine_ls_weighting_scheme calc
_refine_ls_wR_factor_gt 0.1436
_refine_ls_wR_factor_ref 0.1593
_reflns_number_gt 6347
_reflns_number_total 8415
_reflns_threshold_expression >2sigma(I)
_cod_data_source_file b704051b.txt
_cod_data_source_block (1b)-aug2306
_cod_original_sg_symbol_H-M 'P 21/n'
_cod_database_code 7005659

loop_
_symmetry_equiv_pos_as_xyz
'x, y, z'
'-x+1/2, y+1/2, -z+1/2'
'-x, -y, -z'
'x-1/2, -y-1/2, z-1/2'

loop_
_atom_site_label
_atom_site_type_symbol
_atom_site_fract_x
_atom_site_fract_y
_atom_site_fract_z
_atom_site_U_iso_or_equiv
_atom_site_adp_type
_atom_site_occupancy
_atom_site_symmetry_multiplicity
_atom_site_calc_flag
_atom_site_refinement_flags
_atom_site_disorder_assembly
_atom_site_disorder_group
Pd Pd 0.28249(3) 0.24216(3) 0.066927(15) 0.02322(13) Uani 1 1 d . . .
Cl1 Cl 0.13822(11) -0.00370(12) 0.07604(7) 0.0479(4) Uani 1 1 d . . .
Cl2 Cl 0.35899(17) 0.39942(16) -0.03829(11) 0.0851(7) Uani 1 1 d . . .
Cl3 Cl 0.65837(18) 0.7313(2) 0.20350(13) 0.0941(8) Uani 1 1 d . . .
Cl4 Cl 0.74308(19) 0.5162(2) 0.21749(11) 0.0912(7) Uani 1 1 d . . .
Cl5 Cl 0.82973(18) 0.6875(3) 0.16205(15) 0.1209(11) Uani 1 1 d . . .
P1 P 0.23352(9) 0.38785(10) 0.11102(5) 0.0237(3) Uani 1 1 d . . .
P2 P 0.39499(9) 0.17642(10) 0.13267(5) 0.0220(3) Uani 1 1 d . . .
O1 O 0.0758(4) -0.0636(4) -0.0530(2) 0.0696(15) Uani 1 1 d . . .
O2 O 0.4382(9) 0.5886(11) 0.0415(5) 0.058(5) Uani 0.374(13) 1 d P . .
O3 O 0.1404(9) 0.0162(13) -0.1483(5) 0.142(6) Uani 0.626(13) 1 d P . .
N1 N 0.1165(3) 0.1868(4) -0.01566(19) 0.0302(10) Uani 1 1 d . . .
H1N H 0.130(4) 0.125(5) -0.005(2) 0.035(17) Uiso 1 1 d . . .
N2 N 0.1660(3) 0.2726(3) 0.00849(17) 0.0266(9) Uani 1 1 d . . .
N3 N 0.3358(3) 0.1567(4) -0.03778(18) 0.0335(11) Uani 1 1 d . . .
H3N H 0.332(4) 0.224(5) -0.050(2) 0.034(16) Uiso 1 1 d . . .
N4 N 0.3339(3) 0.1291(3) 0.01583(16) 0.0262(9) Uani 1 1 d . . .
C1 C 0.1264(4) 0.3683(4) 0.1395(2) 0.0276(11) Uani 1 1 d . . .
C2 C 0.0836(4) 0.4581(4) 0.1611(2) 0.0316(12) Uani 1 1 d . . .
H2 H 0.1132 0.5271 0.1633 0.038 Uiso 1 1 calc R . .
C3 C -0.0014(4) 0.4458(5) 0.1791(2) 0.0369(13) Uani 1 1 d . . .
H3 H -0.0299 0.5062 0.1942 0.044 Uiso 1 1 calc R . .
C4 C -0.0450(4) 0.3460(5) 0.1752(2) 0.0423(14) Uani 1 1 d . . .
H4 H -0.1032 0.3377 0.1879 0.051 Uiso 1 1 calc R . .
C5 C -0.0045(4) 0.2593(5) 0.1533(2) 0.0387(13) Uani 1 1 d . . .
H5 H -0.0355 0.1912 0.15 0.046 Uiso 1 1 calc R . .
C6 C 0.0816(4) 0.2693(4) 0.1356(2) 0.0315(12) Uani 1 1 d . . .
H6 H 0.1094 0.2082 0.1208 0.038 Uiso 1 1 calc R . .
C7 C 0.3191(4) 0.4505(4) 0.1632(2) 0.0331(13) Uani 1 1 d . . .
C8 C 0.4027(4) 0.4799(4) 0.1446(3) 0.0436(15) Uani 1 1 d . . .
H8 H 0.4097 0.4694 0.1066 0.052 Uiso 1 1 calc R . .
C9 C 0.4745(5) 0.5239(5) 0.1816(4) 0.064(2) Uani 1 1 d . . .
H9 H 0.5309 0.5434 0.1689 0.077 Uiso 1 1 calc R . .
C10 C 0.4644(6) 0.5391(5) 0.2359(4) 0.071(3) Uani 1 1 d . . .
H10 H 0.514 0.5697 0.2612 0.085 Uiso 1 1 calc R . .
C11 C 0.3839(6) 0.5111(5) 0.2548(3) 0.062(2) Uani 1 1 d . . .
H11 H 0.3784 0.5227 0.2931 0.075 Uiso 1 1 calc R . .
C12 C 0.3088(5) 0.4654(4) 0.2187(2) 0.0433(16) Uani 1 1 d . . .
H12 H 0.253 0.4455 0.232 0.052 Uiso 1 1 calc R . .
C13 C 0.2027(3) 0.4944(4) 0.0584(2) 0.0224(10) Uani 1 1 d . . .
C14 C 0.2247(4) 0.6025(4) 0.0729(2) 0.0281(11) Uani 1 1 d . . .
H14 H 0.2601 0.6183 0.1083 0.034 Uiso 1 1 calc R . .
C15 C 0.1956(4) 0.6869(4) 0.0362(2) 0.0285(11) Uani 1 1 d . . .
H15 H 0.2106 0.76 0.0467 0.034 Uiso 1 1 calc R . .
C16 C 0.1448(4) 0.6642(4) -0.0153(2) 0.0309(12) Uani 1 1 d . . .
H16 H 0.1245 0.7216 -0.0404 0.037 Uiso 1 1 calc R . .
C17 C 0.1233(4) 0.5582(4) -0.0303(2) 0.0300(12) Uani 1 1 d . . .
H17 H 0.0891 0.5433 -0.0662 0.036 Uiso 1 1 calc R . .
C18 C 0.1508(3) 0.4723(4) 0.0061(2) 0.0222(10) Uani 1 1 d . . .
C19 C 0.1207(3) 0.3619(4) -0.0120(2) 0.0241(10) Uani 1 1 d . . .
C20 C 0.0426(4) 0.3310(4) -0.0497(2) 0.0308(12) Uani 1 1 d . . .
H20 H -0.0011 0.3779 -0.0709 0.037 Uiso 1 1 calc R . .
C21 C 0.0417(4) 0.2197(4) -0.0498(2) 0.0330(12) Uani 1 1 d . . .
H21 H -0.004 0.1745 -0.0704 0.04 Uiso 1 1 calc R . .
C22 C 0.5131(4) 0.2076(4) 0.1227(2) 0.0275(11) Uani 1 1 d . . .
C23 C 0.5871(4) 0.1538(5) 0.1546(2) 0.0364(13) Uani 1 1 d . . .
H23 H 0.5755 0.1001 0.1809 0.044 Uiso 1 1 calc R . .
C24 C 0.6774(4) 0.1785(7) 0.1479(3) 0.0544(19) Uani 1 1 d . . .
H24 H 0.7276 0.1419 0.1698 0.065 Uiso 1 1 calc R . .
C25 C 0.6951(5) 0.2559(7) 0.1094(3) 0.068(2) Uani 1 1 d . . .
H25 H 0.7572 0.2729 0.105 0.081 Uiso 1 1 calc R . .
C26 C 0.6230(6) 0.3074(6) 0.0779(3) 0.061(2) Uani 1 1 d . . .
H26 H 0.6354 0.3605 0.0515 0.073 Uiso 1 1 calc R . .
C27 C 0.5304(4) 0.2839(5) 0.0836(2) 0.0394(14) Uani 1 1 d . . .
H27 H 0.4807 0.3199 0.0609 0.047 Uiso 1 1 calc R . .
C28 C 0.3849(3) 0.2071(4) 0.2054(2) 0.0241(10) Uani 1 1 d . . .
C29 C 0.4575(4) 0.2513(4) 0.2427(2) 0.0289(11) Uani 1 1 d . . .
H29 H 0.516 0.2641 0.2312 0.035 Uiso 1 1 calc R . .
C30 C 0.4437(4) 0.2764(5) 0.2969(2) 0.0372(13) Uani 1 1 d . . .
H30 H 0.4932 0.306 0.3226 0.045 Uiso 1 1 calc R . .
C31 C 0.3585(4) 0.2588(4) 0.3136(2) 0.0379(13) Uani 1 1 d . . .
H31 H 0.3492 0.2771 0.3505 0.046 Uiso 1 1 calc R . .
C32 C 0.2865(4) 0.2142(4) 0.2764(2) 0.0350(13) Uani 1 1 d . . .
H32 H 0.2278 0.2016 0.2878 0.042 Uiso 1 1 calc R . .
C33 C 0.3005(4) 0.1880(4) 0.2223(2) 0.0291(11) Uani 1 1 d . . .
H33 H 0.2514 0.1568 0.197 0.035 Uiso 1 1 calc R . .
C34 C 0.3903(3) 0.0271(4) 0.1285(2) 0.0237(10) Uani 1 1 d . . .
C35 C 0.4066(4) -0.0326(4) 0.1781(2) 0.0317(12) Uani 1 1 d . . .
H35 H 0.4111 0.004 0.213 0.038 Uiso 1 1 calc R . .
C36 C 0.4161(4) -0.1439(4) 0.1770(2) 0.0374(13) Uani 1 1 d . . .
H36 H 0.4277 -0.1835 0.2111 0.045 Uiso 1 1 calc R . .
C37 C 0.4090(4) -0.1978(4) 0.1266(3) 0.0367(13) Uani 1 1 d . . .
H37 H 0.4161 -0.2745 0.126 0.044 Uiso 1 1 calc R . .
C38 C 0.3915(4) -0.1409(4) 0.0774(2) 0.0324(12) Uani 1 1 d . . .
H38 H 0.3862 -0.1789 0.0428 0.039 Uiso 1 1 calc R . .
C39 C 0.3814(3) -0.0274(4) 0.0771(2) 0.0264(11) Uani 1 1 d . . .
C40 C 0.3669(4) 0.0278(4) 0.0225(2) 0.0264(11) Uani 1 1 d . . .
C41 C 0.3874(4) -0.0093(5) -0.0289(2) 0.0390(14) Uani 1 1 d . . .
H41 H 0.4102 -0.079 -0.0367 0.047 Uiso 1 1 calc R . .
C42 C 0.3681(4) 0.0750(5) -0.0654(2) 0.0406(14) Uani 1 1 d . . .
H42 H 0.3763 0.0754 -0.1037 0.049 Uiso 1 1 calc R . .
C43 C 0.7255(6) 0.6308(8) 0.1727(4) 0.075(2) Uani 1 1 d . . .
H43 H 0.6903 0.6077 0.1358 0.09 Uiso 1 1 calc R . .

loop_
_atom_site_aniso_label
_atom_site_aniso_U_11
_atom_site_aniso_U_22
_atom_site_aniso_U_33
_atom_site_aniso_U_23
_atom_site_aniso_U_13
_atom_site_aniso_U_12
Pd 0.0295(2) 0.0183(2) 0.0199(2) -0.00085(14) -0.00279(14) 0.00486(15)
Cl1 0.0473(9) 0.0339(8) 0.0592(10) 0.0107(7) -0.0027(7) -0.0005(6)
Cl2 0.0922(16) 0.0428(10) 0.1137(19) -0.0042(11) -0.0065(14) -0.0002(10)
Cl3 0.0773(16) 0.0911(17) 0.120(2) -0.0016(15) 0.0331(15) 0.0068(13)
Cl4 0.0949(18) 0.0937(17) 0.0843(16) 0.0073(13) 0.0108(13) 0.0135(14)
Cl5 0.0600(15) 0.152(3) 0.156(3) 0.023(2) 0.0325(17) -0.0155(16)
P1 0.0307(7) 0.0172(6) 0.0209(6) -0.0011(5) -0.0030(5) 0.0033(5)
P2 0.0254(7) 0.0190(6) 0.0206(6) 0.0015(5) 0.0003(5) 0.0029(5)
O1 0.069(3) 0.059(3) 0.082(4) 0.000(3) 0.014(3) 0.013(3)
O2 0.054(8) 0.078(10) 0.046(8) 0.015(6) 0.019(6) 0.000(7)
O3 0.127(11) 0.195(15) 0.083(8) -0.039(9) -0.050(7) 0.048(10)
N1 0.037(3) 0.020(2) 0.032(3) -0.0025(19) -0.001(2) -0.0011(19)
N2 0.033(2) 0.022(2) 0.024(2) -0.0016(16) -0.0012(18) 0.0010(17)
N3 0.046(3) 0.030(3) 0.024(2) 0.0017(19) 0.004(2) 0.005(2)
N4 0.035(2) 0.025(2) 0.018(2) -0.0001(16) 0.0047(18) 0.0037(18)
C1 0.037(3) 0.026(3) 0.018(2) 0.0039(19) -0.001(2) 0.002(2)
C2 0.044(3) 0.030(3) 0.020(3) -0.002(2) 0.000(2) 0.002(2)
C3 0.043(3) 0.041(3) 0.025(3) -0.001(2) 0.003(2) 0.013(3)
C4 0.037(3) 0.060(4) 0.029(3) 0.005(3) 0.004(3) 0.000(3)
C5 0.040(3) 0.042(3) 0.031(3) 0.001(3) -0.003(2) -0.011(3)
C6 0.041(3) 0.027(3) 0.025(3) 0.002(2) -0.001(2) 0.002(2)
C7 0.041(3) 0.017(2) 0.036(3) -0.001(2) -0.011(2) 0.008(2)
C8 0.042(4) 0.022(3) 0.058(4) -0.001(3) -0.018(3) 0.003(2)
C9 0.047(4) 0.030(3) 0.103(7) -0.003(4) -0.027(4) -0.002(3)
C10 0.069(6) 0.033(4) 0.094(7) -0.023(4) -0.043(5) 0.008(3)
C11 0.086(6) 0.040(4) 0.048(4) -0.020(3) -0.033(4) 0.032(4)
C12 0.057(4) 0.028(3) 0.036(3) -0.007(2) -0.021(3) 0.016(3)
C13 0.023(3) 0.022(2) 0.023(2) 0.0011(19) 0.003(2) 0.0034(19)
C14 0.032(3) 0.021(2) 0.031(3) -0.003(2) 0.001(2) 0.001(2)
C15 0.030(3) 0.018(2) 0.038(3) 0.001(2) 0.006(2) 0.001(2)
C16 0.034(3) 0.027(3) 0.033(3) 0.010(2) 0.007(2) 0.004(2)
C17 0.038(3) 0.028(3) 0.023(3) 0.004(2) 0.004(2) 0.003(2)
C18 0.024(3) 0.022(2) 0.021(2) 0.0001(19) 0.005(2) 0.0022(19)
C19 0.028(3) 0.025(3) 0.018(2) 0.0038(19) 0.002(2) 0.004(2)
C20 0.029(3) 0.036(3) 0.023(3) 0.003(2) -0.006(2) -0.001(2)
C21 0.033(3) 0.032(3) 0.031(3) 0.001(2) -0.006(2) -0.004(2)
C22 0.033(3) 0.027(3) 0.022(3) -0.005(2) 0.005(2) -0.003(2)
C23 0.030(3) 0.052(4) 0.027(3) -0.008(2) 0.003(2) 0.003(3)
C24 0.027(3) 0.092(6) 0.042(4) -0.022(4) 0.000(3) 0.001(3)
C25 0.041(4) 0.105(7) 0.060(5) -0.027(5) 0.016(4) -0.026(4)
C26 0.081(6) 0.055(4) 0.054(4) -0.009(3) 0.032(4) -0.037(4)
C27 0.052(4) 0.032(3) 0.035(3) -0.001(2) 0.011(3) -0.011(3)
C28 0.029(3) 0.020(2) 0.022(3) 0.0036(19) -0.001(2) 0.005(2)
C29 0.032(3) 0.028(3) 0.026(3) 0.000(2) 0.002(2) 0.004(2)
C30 0.049(4) 0.035(3) 0.026(3) -0.003(2) -0.002(3) 0.002(3)
C31 0.059(4) 0.029(3) 0.028(3) -0.003(2) 0.013(3) 0.001(3)
C32 0.043(3) 0.029(3) 0.036(3) 0.003(2) 0.013(3) 0.004(2)
C33 0.033(3) 0.024(3) 0.030(3) 0.003(2) 0.003(2) 0.004(2)
C34 0.023(3) 0.018(2) 0.030(3) 0.0020(19) 0.002(2) -0.0004(19)
C35 0.039(3) 0.023(3) 0.031(3) 0.007(2) -0.001(2) 0.000(2)
C36 0.044(3) 0.025(3) 0.040(3) 0.014(2) -0.005(3) -0.002(2)
C37 0.039(3) 0.017(3) 0.051(4) 0.003(2) -0.002(3) 0.002(2)
C38 0.031(3) 0.023(3) 0.042(3) -0.005(2) 0.000(2) -0.001(2)
C39 0.023(3) 0.022(2) 0.034(3) -0.001(2) 0.003(2) 0.000(2)
C40 0.029(3) 0.022(2) 0.027(3) -0.004(2) 0.001(2) 0.003(2)
C41 0.052(4) 0.034(3) 0.032(3) -0.004(2) 0.009(3) 0.011(3)
C42 0.052(4) 0.045(3) 0.026(3) -0.003(2) 0.009(3) 0.005(3)
C43 0.055(5) 0.096(7) 0.075(6) 0.013(5) 0.009(4) -0.004(4)

loop_
_atom_type_symbol
_atom_type_description
_atom_type_scat_dispersion_real
_atom_type_scat_dispersion_imag
_atom_type_scat_source
C C 0.0033 0.0016 'International Tables Vol C Tables 4.2.6.8 and 6.1.1.4'
H H 0 0 'International Tables Vol C Tables 4.2.6.8 and 6.1.1.4'
N N 0.0061 0.0033 'International Tables Vol C Tables 4.2.6.8 and 6.1.1.4'
P P 0.1023 0.0942 'International Tables Vol C Tables 4.2.6.8 and 6.1.1.4'
Pd Pd -0.9988 1.0072 'International Tables Vol C Tables 4.2.6.8 and 6.1.1.4'
Cl Cl 0.1484 0.1585 'International Tables Vol C Tables 4.2.6.8 and 6.1.1.4'
O O 0.0106 0.006 'International Tables Vol C Tables 4.2.6.8 and 6.1.1.4'

loop_
_geom_angle_atom_site_label_1
_geom_angle_atom_site_label_2
_geom_angle_atom_site_label_3
_geom_angle
_geom_angle_site_symmetry_1
_geom_angle_site_symmetry_3
_geom_angle_publ_flag
N2 Pd N4 92.77(16) . . ?
N2 Pd P2 168.33(12) . . ?
N4 Pd P2 83.63(12) . . ?
N2 Pd P1 83.86(12) . . ?
N4 Pd P1 169.39(12) . . ?
P2 Pd P1 101.57(5) . . ?
C7 P1 C1 109.5(3) . . ?
C7 P1 C13 104.5(2) . . ?
C1 P1 C13 102.9(2) . . ?
C7 P1 Pd 115.77(18) . . ?
C1 P1 Pd 115.16(17) . . ?
C13 P1 Pd 107.62(16) . . ?
C22 P2 C28 107.4(2) . . ?
C22 P2 C34 103.4(2) . . ?
C28 P2 C34 104.6(2) . . ?
C22 P2 Pd 115.72(17) . . ?
C28 P2 Pd 116.65(16) . . ?
C34 P2 Pd 107.62(16) . . ?
C21 N1 N2 111.2(4) . . ?
C21 N1 H1N 128(4) . . ?
N2 N1 H1N 120(4) . . ?
C19 N2 N1 106.2(4) . . ?
C19 N2 Pd 135.1(3) . . ?
N1 N2 Pd 118.6(3) . . ?
C42 N3 N4 110.7(5) . . ?
C42 N3 H3N 123(4) . . ?
N4 N3 H3N 124(4) . . ?
C40 N4 N3 107.0(4) . . ?
C40 N4 Pd 135.2(3) . . ?
N3 N4 Pd 117.8(3) . . ?
C6 C1 C2 119.2(5) . . ?
C6 C1 P1 121.1(4) . . ?
C2 C1 P1 119.4(4) . . ?
C3 C2 C1 119.9(5) . . ?
C3 C2 H2 120 . . ?
C1 C2 H2 120 . . ?
C4 C3 C2 120.1(5) . . ?
C4 C3 H3 120 . . ?
C2 C3 H3 120 . . ?
C5 C4 C3 120.1(6) . . ?
C5 C4 H4 120 . . ?
C3 C4 H4 120 . . ?
C4 C5 C6 120.8(5) . . ?
C4 C5 H5 119.6 . . ?
C6 C5 H5 119.6 . . ?
C1 C6 C5 119.8(5) . . ?
C1 C6 H6 120.1 . . ?
C5 C6 H6 120.1 . . ?
C12 C7 C8 120.0(5) . . ?
C12 C7 P1 124.6(5) . . ?
C8 C7 P1 115.3(4) . . ?
C9 C8 C7 120.2(7) . . ?
C9 C8 H8 119.9 . . ?
C7 C8 H8 119.9 . . ?
C10 C9 C8 119.9(8) . . ?
C10 C9 H9 120 . . ?
C8 C9 H9 120 . . ?
C9 C10 C11 120.8(7) . . ?
C9 C10 H10 119.6 . . ?
C11 C10 H10 119.6 . . ?
C10 C11 C12 121.3(7) . . ?
C10 C11 H11 119.4 . . ?
C12 C11 H11 119.4 . . ?
C7 C12 C11 117.7(7) . . ?
C7 C12 H12 121.1 . . ?
C11 C12 H12 121.1 . . ?
C18 C13 C14 118.8(4) . . ?
C18 C13 P1 122.0(4) . . ?
C14 C13 P1 118.9(4) . . ?
C15 C14 C13 121.0(5) . . ?
C15 C14 H14 119.5 . . ?
C13 C14 H14 119.5 . . ?
C16 C15 C14 119.6(5) . . ?
C16 C15 H15 120.2 . . ?
C14 C15 H15 120.2 . . ?
C15 C16 C17 120.0(5) . . ?
C15 C16 H16 120 . . ?
C17 C16 H16 120 . . ?
C16 C17 C18 121.3(5) . . ?
C16 C17 H17 119.3 . . ?
C18 C17 H17 119.3 . . ?
C17 C18 C13 119.2(4) . . ?
C17 C18 C19 117.9(4) . . ?
C13 C18 C19 122.8(4) . . ?
N2 C19 C20 109.0(4) . . ?
N2 C19 C18 122.7(4) . . ?
C20 C19 C18 128.3(4) . . ?
C21 C20 C19 106.2(5) . . ?
C21 C20 H20 126.9 . . ?
C19 C20 H20 126.9 . . ?
N1 C21 C20 107.3(5) . . ?
N1 C21 H21 126.3 . . ?
C20 C21 H21 126.3 . . ?
C27 C22 C23 119.6(5) . . ?
C27 C22 P2 120.7(4) . . ?
C23 C22 P2 119.7(4) . . ?
C24 C23 C22 120.0(6) . . ?
C24 C23 H23 120 . . ?
C22 C23 H23 120 . . ?
C25 C24 C23 120.5(7) . . ?
C25 C24 H24 119.8 . . ?
C23 C24 H24 119.8 . . ?
C26 C25 C24 119.5(6) . . ?
C26 C25 H25 120.3 . . ?
C24 C25 H25 120.3 . . ?
C25 C26 C27 121.5(7) . . ?
C25 C26 H26 119.3 . . ?
C27 C26 H26 119.3 . . ?
C22 C27 C26 118.9(6) . . ?
C22 C27 H27 120.5 . . ?
C26 C27 H27 120.5 . . ?
C33 C28 C29 120.0(5) . . ?
C33 C28 P2 117.3(4) . . ?
C29 C28 P2 122.8(4) . . ?
C30 C29 C28 119.6(5) . . ?
C30 C29 H29 120.2 . . ?
C28 C29 H29 120.2 . . ?
C31 C30 C29 120.4(5) . . ?
C31 C30 H30 119.8 . . ?
C29 C30 H30 119.8 . . ?
C30 C31 C32 119.9(5) . . ?
C30 C31 H31 120 . . ?
C32 C31 H31 120 . . ?
C31 C32 C33 119.7(5) . . ?
C31 C32 H32 120.1 . . ?
C33 C32 H32 120.1 . . ?
C28 C33 C32 120.4(5) . . ?
C28 C33 H33 119.8 . . ?
C32 C33 H33 119.8 . . ?
C35 C34 C39 119.4(5) . . ?
C35 C34 P2 118.6(4) . . ?
C39 C34 P2 121.6(4) . . ?
C36 C35 C34 120.8(5) . . ?
C36 C35 H35 119.6 . . ?
C34 C35 H35 119.6 . . ?
C37 C36 C35 120.1(5) . . ?
C37 C36 H36 120 . . ?
C35 C36 H36 120 . . ?
C38 C37 C36 120.1(5) . . ?
C38 C37 H37 120 . . ?
C36 C37 H37 120 . . ?
C37 C38 C39 121.2(5) . . ?
C37 C38 H38 119.4 . . ?
C39 C38 H38 119.4 . . ?
C34 C39 C38 118.4(5) . . ?
C34 C39 C40 123.7(4) . . ?
C38 C39 C40 117.7(5) . . ?
N4 C40 C41 108.6(5) . . ?
N4 C40 C39 122.7(4) . . ?
C41 C40 C39 128.6(5) . . ?
C42 C41 C40 106.0(5) . . ?
C42 C41 H41 127 . . ?
C40 C41 H41 127 . . ?
N3 C42 C41 107.6(5) . . ?
N3 C42 H42 126.2 . . ?
C41 C42 H42 126.2 . . ?
Cl5 C43 Cl4 111.3(5) . . ?
Cl5 C43 Cl3 109.1(5) . . ?
Cl4 C43 Cl3 109.3(5) . . ?
Cl5 C43 H43 109 . . ?
Cl4 C43 H43 109 . . ?
Cl3 C43 H43 109 . . ?

loop_
_geom_bond_atom_site_label_1
_geom_bond_atom_site_label_2
_geom_bond_distance
_geom_bond_site_symmetry_2
_geom_bond_publ_flag
Pd N2 2.072(4) . ?
Pd N4 2.074(4) . ?
Pd P2 2.2541(13) . ?
Pd P1 2.2565(13) . ?
Cl3 C43 1.806(9) . ?
Cl4 C43 1.773(9) . ?
Cl5 C43 1.726(8) . ?
P1 C7 1.807(5) . ?
P1 C1 1.815(5) . ?
P1 C13 1.834(5) . ?
P2 C22 1.814(5) . ?
P2 C28 1.824(5) . ?
P2 C34 1.842(5) . ?
N1 C21 1.327(7) . ?
N1 N2 1.360(6) . ?
N1 H1N 0.82(6) . ?
N2 C19 1.337(6) . ?
N3 C42 1.332(7) . ?
N3 N4 1.344(6) . ?
N3 H3N 0.87(6) . ?
N4 C40 1.337(6) . ?
C1 C6 1.379(7) . ?
C1 C2 1.408(7) . ?
C2 C3 1.382(8) . ?
C2 H2 0.95 . ?
C3 C4 1.380(9) . ?
C3 H3 0.95 . ?
C4 C5 1.366(9) . ?
C4 H4 0.95 . ?
C5 C6 1.390(8) . ?
C5 H5 0.95 . ?
C6 H6 0.95 . ?
C7 C12 1.384(8) . ?
C7 C8 1.409(9) . ?
C8 C9 1.379(9) . ?
C8 H8 0.95 . ?
C9 C10 1.358(12) . ?
C9 H9 0.95 . ?
C10 C11 1.366(12) . ?
C10 H10 0.95 . ?
C11 C12 1.411(9) . ?
C11 H11 0.95 . ?
C12 H12 0.95 . ?
C13 C18 1.399(7) . ?
C13 C14 1.401(7) . ?
C14 C15 1.390(7) . ?
C14 H14 0.95 . ?
C15 C16 1.378(7) . ?
C15 H15 0.95 . ?
C16 C17 1.378(7) . ?
C16 H16 0.95 . ?
C17 C18 1.394(7) . ?
C17 H17 0.95 . ?
C18 C19 1.475(7) . ?
C19 C20 1.398(7) . ?
C20 C21 1.371(8) . ?
C20 H20 0.95 . ?
C21 H21 0.95 . ?
C22 C27 1.383(8) . ?
C22 C23 1.395(8) . ?
C23 C24 1.384(8) . ?
C23 H23 0.95 . ?
C24 C25 1.383(11) . ?
C24 H24 0.95 . ?
C25 C26 1.357(11) . ?
C25 H25 0.95 . ?
C26 C27 1.407(9) . ?
C26 H26 0.95 . ?
C27 H27 0.95 . ?
C28 C33 1.374(7) . ?
C28 C29 1.393(7) . ?
C29 C30 1.389(8) . ?
C29 H29 0.95 . ?
C30 C31 1.379(9) . ?
C30 H30 0.95 . ?
C31 C32 1.389(8) . ?
C31 H31 0.95 . ?
C32 C33 1.390(7) . ?
C32 H32 0.95 . ?
C33 H33 0.95 . ?
C34 C35 1.395(7) . ?
C34 C39 1.402(7) . ?
C35 C36 1.379(7) . ?
C35 H35 0.95 . ?
C36 C37 1.377(8) . ?
C36 H36 0.95 . ?
C37 C38 1.371(8) . ?
C37 H37 0.95 . ?
C38 C39 1.405(7) . ?
C38 H38 0.95 . ?
C39 C40 1.471(7) . ?
C40 C41 1.396(7) . ?
C41 C42 1.365(8) . ?
C41 H41 0.95 . ?
C42 H42 0.95 . ?
C43 H43 1 . ?
